data_7107059
loop_
_publ_author_name
'Akihiko Hashikawa'
'Makkiko Fujimoto'
'Yoshihito Hayashi'
'Hitoshi Miyasaka'

_publ_section_title
;
 Isolation of stable lacunary Dawson-type structure in a polyoxomolybdate
 cluster
;
_publ_section_title_footnote
;
;
_journal_name_full Chem.Commun.
_journal_page_first 12361
_journal_paper_doi 10.1039/c1cc15439g
_journal_volume 47
_journal_year 2011
_chemical_formula_moiety 'C50 H110 N2 Mo14 O52, 0.5(C4 H10 O)'
_chemical_formula_sum 'C52 H115 Mo14 N2 O52.5'
_chemical_formula_weight 2951.62
_chemical_name_common 'Reduced Tetradecamolybdate'
_chemical_name_systematic
;
?
;
_space_group_IT_number 15
_symmetry_cell_setting monoclinic
_symmetry_space_group_name_Hall '-C 2yc'
_symmetry_space_group_name_H-M 'C 1 2/c 1'
_atom_sites_solution_hydrogens geom
_atom_sites_solution_primary direct
_atom_sites_solution_secondary difmap
_audit_creation_method SHELXL-97
_cell_angle_alpha 90.00
_cell_angle_beta 106.695(3)
_cell_angle_gamma 90.00
_cell_formula_units_Z 4
_cell_length_a 27.566(4)
_cell_length_b 14.6753(19)
_cell_length_c 25.184(4)
_cell_measurement_reflns_used 17766
_cell_measurement_temperature 123(2)
_cell_measurement_theta_max 26.4
_cell_measurement_theta_min 7.0
_cell_volume 9758(2)
_computing_cell_refinement CRYSTALCLEAR
_computing_data_collection CRYSTALCLEAR
_computing_data_reduction 'teXsan Ver. 1.11'
_computing_molecular_graphics Platon
_computing_publication_material Platon
_computing_structure_refinement 'SHELXL-97 (Sheldrick, 1997)'
_computing_structure_solution SHELX97
_diffrn_ambient_temperature 123(2)
_diffrn_detector_area_resol_mean 14.62
_diffrn_measured_fraction_theta_full 0.971
_diffrn_measured_fraction_theta_max 0.971
_diffrn_measurement_device_type 'Rigaku/MSC Mercury CCD'
_diffrn_measurement_method \w
_diffrn_radiation_monochromator graphite
_diffrn_radiation_source 'fine-focus sealed tube'
_diffrn_radiation_type MoK\a
_diffrn_radiation_wavelength 0.71070
_diffrn_reflns_av_R_equivalents 0.0000
_diffrn_reflns_av_sigmaI/netI 0.0498
_diffrn_reflns_limit_h_max 0
_diffrn_reflns_limit_h_min -34
_diffrn_reflns_limit_k_max 18
_diffrn_reflns_limit_k_min 0
_diffrn_reflns_limit_l_max 31
_diffrn_reflns_limit_l_min -30
_diffrn_reflns_number 9732
_diffrn_reflns_theta_full 26.40
_diffrn_reflns_theta_max 26.40
_diffrn_reflns_theta_min 6.99
_exptl_absorpt_coefficient_mu 1.821
_exptl_absorpt_correction_T_max 0.852
_exptl_absorpt_correction_T_min 0.765
_exptl_absorpt_correction_type multi-scan
_exptl_absorpt_process_details Coppens_numerical
_exptl_crystal_colour 'deep blue'
_exptl_crystal_density_diffrn 2.009
_exptl_crystal_density_method 'not measured'
_exptl_crystal_description Prism
_exptl_crystal_F_000 5796
_exptl_crystal_size_max 0.20
_exptl_crystal_size_mid 0.17
_exptl_crystal_size_min 0.16
_refine_diff_density_max 1.505
_refine_diff_density_min -1.196
_refine_diff_density_rms 0.150
_refine_ls_extinction_method none
_refine_ls_goodness_of_fit_ref 1.225
_refine_ls_hydrogen_treatment mixed
_refine_ls_matrix_type full
_refine_ls_number_parameters 541
_refine_ls_number_reflns 9732
_refine_ls_number_restraints 408
_refine_ls_restrained_S_all 1.202
_refine_ls_R_factor_all 0.0847
_refine_ls_R_factor_gt 0.0702
_refine_ls_shift/su_max 0.003
_refine_ls_shift/su_mean 0.000
_refine_ls_structure_factor_coef Fsqd
_refine_ls_weighting_details 'calc w=1/[\s^2^(Fo^2^)+(0.0440P)^2^+101.6150P] where P=(Fo^2^+2Fc^2^)/3'
_refine_ls_weighting_scheme calc
_refine_ls_wR_factor_gt 0.1314
_refine_ls_wR_factor_ref 0.1387
_reflns_number_gt 8579
_reflns_number_total 9732
_reflns_threshold_expression >2sigma(I)
_cod_data_source_file c1cc15439g.txt
_cod_data_source_block shelxl
_cod_original_sg_symbol_Hall '-C 2yc '
_cod_original_sg_symbol_H-M 'C 2/c '
_cod_database_code 7107059

loop_
_symmetry_equiv_pos_as_xyz
'x, y, z'
'-x, y, -z+1/2'
'x+1/2, y+1/2, z'
'-x+1/2, y+1/2, -z+1/2'
'-x, -y, -z'
'x, -y, z-1/2'
'-x+1/2, -y+1/2, -z'
'x+1/2, -y+1/2, z-1/2'

loop_
_atom_site_label
_atom_site_type_symbol
_atom_site_fract_x
_atom_site_fract_y
_atom_site_fract_z
_atom_site_U_iso_or_equiv
_atom_site_adp_type
_atom_site_occupancy
_atom_site_symmetry_multiplicity
_atom_site_calc_flag
_atom_site_refinement_flags
Mo1 Mo 0.45757(2) 0.45760(4) 0.16531(2) 0.01739(13) Uani 1 1 d U
Mo2 Mo 0.34740(2) 0.44576(4) 0.21504(2) 0.01766(14) Uani 1 1 d U
Mo3 Mo 0.40180(2) 0.24828(4) 0.19686(2) 0.01870(14) Uani 1 1 d U
Mo4 Mo 0.52366(2) 0.24878(4) 0.15424(2) 0.01886(14) Uani 1 1 d U
Mo5 Mo 0.57796(2) 0.44620(4) 0.13630(2) 0.01880(14) Uani 1 1 d U
Mo6 Mo 0.51814(2) 0.67147(4) 0.15725(2) 0.02163(15) Uani 1 1 d U
Mo7 Mo 0.40753(2) 0.67133(4) 0.19429(2) 0.01984(14) Uani 1 1 d U
O1 O 0.42240(17) 0.4010(3) 0.20418(18) 0.0187(9) Uani 1 1 d U
O2 O 0.35073(17) 0.3138(3) 0.21767(19) 0.0214(9) Uani 1 1 d U
O3 O 0.45969(18) 0.2460(3) 0.17018(19) 0.0231(10) Uani 1 1 d U
O4 O 0.51597(17) 0.4000(3) 0.17308(19) 0.0209(9) Uani 1 1 d U
O5 O 0.54777(17) 0.5623(3) 0.14132(19) 0.0227(10) Uani 1 1 d U
O6 O 0.46883(17) 0.5727(3) 0.18873(19) 0.0206(9) Uani 1 1 d U
O7 O 0.37149(16) 0.5638(3) 0.20098(19) 0.0207(9) Uani 1 1 d U
O8 O 0.56128(17) 0.6766(3) 0.22940(19) 0.0221(10) Uani 1 1 d U
O9 O 0.46461(19) 0.7406(3) 0.1790(2) 0.0282(11) Uani 1 1 d U
O10 O 0.38600(19) 0.6486(4) 0.1076(2) 0.0275(11) Uani 1 1 d U
O11 O 0.45908(19) 0.6486(4) 0.0839(2) 0.0286(11) Uani 1 1 d U
O12 O 0.36439(19) 0.7543(4) 0.1868(2) 0.0282(11) Uani 1 1 d U
O13 O 0.5431(2) 0.7526(4) 0.1268(2) 0.0305(11) Uani 1 1 d U
O14 O 0.57805(17) 0.3142(3) 0.13861(19) 0.0228(10) Uani 1 1 d U
O15 O 0.51785(18) 0.4273(4) 0.06333(19) 0.0230(10) Uani 1 1 d U
O16 O 0.48109(18) 0.2952(3) 0.07504(19) 0.0235(10) Uani 1 1 d U
O17 O 0.61903(17) 0.4689(4) 0.10030(19) 0.0252(10) Uani 1 1 d U
O18 O 0.52827(19) 0.1448(4) 0.1287(2) 0.0281(11) Uani 1 1 d U
O19 O 0.44054(16) 0.2334(3) 0.27103(18) 0.0197(9) Uani 1 1 d U
O20 O 0.36301(18) 0.2944(4) 0.11580(19) 0.0249(10) Uani 1 1 d U
O21 O 0.32610(17) 0.4272(4) 0.12793(19) 0.0235(10) Uani 1 1 d U
O22 O 0.37681(19) 0.1438(4) 0.1831(2) 0.0286(11) Uani 1 1 d U
O23 O 0.37949(17) 0.4549(3) 0.29128(19) 0.0219(10) Uani 1 1 d U
O24 O 0.28685(17) 0.4643(4) 0.2140(2) 0.0249(10) Uani 1 1 d U
O25 O 0.42303(18) 0.4580(4) 0.09731(19) 0.0240(10) Uani 1 1 d U
C1 C 0.4112(3) 0.6439(5) 0.0725(3) 0.0293(15) Uani 1 1 d U
C2 C 0.3824(3) 0.6325(8) 0.0128(3) 0.045(2) Uani 1 1 d U
H2A H 0.3955 0.6750 -0.0097 0.068 Uiso 1 1 calc R
H2B H 0.3464 0.6452 0.0078 0.068 Uiso 1 1 calc R
H2C H 0.3863 0.5699 0.0012 0.068 Uiso 1 1 calc R
C3 C 0.4856(3) 0.3642(5) 0.0466(3) 0.0226(14) Uani 1 1 d U
C4 C 0.4501(3) 0.3730(6) -0.0104(3) 0.0300(16) Uani 1 1 d U
H4A H 0.4222 0.4138 -0.0095 0.045 Uiso 1 1 calc R
H4B H 0.4365 0.3128 -0.0238 0.045 Uiso 1 1 calc R
H4C H 0.4682 0.3980 -0.0353 0.045 Uiso 1 1 calc R
C5 C 0.3351(3) 0.3630(5) 0.0984(3) 0.0245(14) Uani 1 1 d U
C6 C 0.3102(3) 0.3692(6) 0.0373(3) 0.039(2) Uani 1 1 d U
H6A H 0.2734 0.3732 0.0303 0.058 Uiso 1 1 calc R
H6B H 0.3184 0.3148 0.0190 0.058 Uiso 1 1 calc R
H6C H 0.3224 0.4235 0.0225 0.058 Uiso 1 1 calc R
N1 N 0.2779(2) 0.1983(5) 0.3190(3) 0.0287(13) Uani 1 1 d U
C11 C 0.2352(3) 0.1824(6) 0.2654(3) 0.0300(16) Uani 1 1 d U
H11A H 0.2312 0.1159 0.2591 0.036 Uiso 1 1 calc R
H11B H 0.2033 0.2057 0.2709 0.036 Uiso 1 1 calc R
C12 C 0.2424(3) 0.2261(6) 0.2137(3) 0.0340(17) Uani 1 1 d U
H12A H 0.2729 0.2009 0.2058 0.041 Uiso 1 1 calc R
H12B H 0.2468 0.2927 0.2189 0.041 Uiso 1 1 calc R
C13 C 0.1948(3) 0.2052(7) 0.1653(4) 0.044(2) Uani 1 1 d U
H13A H 0.1644 0.2291 0.1739 0.052 Uiso 1 1 calc R
H13B H 0.1908 0.1384 0.1601 0.052 Uiso 1 1 calc R
C14 C 0.2000(5) 0.2506(9) 0.1105(4) 0.069(3) Uani 1 1 d U
H14A H 0.2059 0.3161 0.1165 0.103 Uiso 1 1 calc R
H14B H 0.1687 0.2409 0.0805 0.103 Uiso 1 1 calc R
H14C H 0.2285 0.2231 0.1004 0.103 Uiso 1 1 calc R
C15 C 0.3272(3) 0.1538(5) 0.3157(3) 0.0305(16) Uani 1 1 d U
H15A H 0.3361 0.1799 0.2835 0.037 Uiso 1 1 calc R
H15B H 0.3544 0.1710 0.3494 0.037 Uiso 1 1 calc R
C16 C 0.3268(3) 0.0515(6) 0.3106(4) 0.0399(19) Uani 1 1 d U
H16A H 0.3188 0.0241 0.3430 0.048 Uiso 1 1 calc R
H16B H 0.3000 0.0331 0.2768 0.048 Uiso 1 1 calc R
C17 C 0.3769(3) 0.0157(6) 0.3074(5) 0.046(2) Uani 1 1 d U
H17A H 0.4037 0.0372 0.3403 0.055 Uiso 1 1 calc R
H17B H 0.3840 0.0416 0.2741 0.055 Uiso 1 1 calc R
C18 C 0.3793(4) -0.0877(7) 0.3047(6) 0.069(3) Uani 1 1 d U
H18A H 0.3771 -0.1137 0.3397 0.103 Uiso 1 1 calc R
H18B H 0.4115 -0.1059 0.2984 0.103 Uiso 1 1 calc R
H18C H 0.3511 -0.1100 0.2742 0.103 Uiso 1 1 calc R
C19 C 0.2888(3) 0.2991(5) 0.3298(3) 0.0297(16) Uani 1 1 d U
H19A H 0.3160 0.3056 0.3651 0.036 Uiso 1 1 calc R
H19B H 0.3019 0.3237 0.3000 0.036 Uiso 1 1 calc R
C20 C 0.2445(3) 0.3569(6) 0.3330(4) 0.041(2) Uani 1 1 d U
H20A H 0.2188 0.3576 0.2963 0.050 Uiso 1 1 calc R
H20B H 0.2287 0.3295 0.3599 0.050 Uiso 1 1 calc R
C21 C 0.2599(3) 0.4525(6) 0.3501(4) 0.042(2) Uani 1 1 d U
H21A H 0.2764 0.4791 0.3235 0.050 Uiso 1 1 calc R
H21B H 0.2853 0.4514 0.3870 0.050 Uiso 1 1 calc R
C22 C 0.2166(4) 0.5126(8) 0.3528(5) 0.059(3) Uani 1 1 d U
H22A H 0.1922 0.5169 0.3159 0.089 Uiso 1 1 calc R
H22B H 0.2294 0.5736 0.3654 0.089 Uiso 1 1 calc R
H22C H 0.1999 0.4866 0.3789 0.089 Uiso 1 1 calc R
C23 C 0.2590(3) 0.1557(6) 0.3647(3) 0.0372(18) Uani 1 1 d U
H23A H 0.2255 0.1822 0.3626 0.045 Uiso 1 1 calc R
H23B H 0.2541 0.0896 0.3572 0.045 Uiso 1 1 calc R
C24 C 0.2926(4) 0.1675(7) 0.4230(4) 0.048(2) Uani 1 1 d U
H24A H 0.2960 0.2330 0.4327 0.058 Uiso 1 1 calc R
H24B H 0.3268 0.1429 0.4261 0.058 Uiso 1 1 calc R
C25 C 0.2693(7) 0.1170(11) 0.4622(5) 0.090(4) Uani 1 1 d U
H25A H 0.2331 0.1337 0.4532 0.108 Uiso 1 1 calc R
H25B H 0.2712 0.0508 0.4556 0.108 Uiso 1 1 calc R
C26 C 0.2940(8) 0.1358(13) 0.5231(6) 0.114(6) Uani 1 1 d U
H26A H 0.3302 0.1212 0.5324 0.172 Uiso 1 1 calc R
H26B H 0.2780 0.0979 0.5454 0.172 Uiso 1 1 calc R
H26C H 0.2898 0.2002 0.5309 0.172 Uiso 1 1 calc R
C7 C 0.0539(16) 0.400(3) 0.4481(14) 0.118(10) Uani 0.50 1 d PU
H7A H 0.0727 0.3560 0.4320 0.142 Uiso 0.50 1 calc PR
H7B H 0.0246 0.4245 0.4187 0.142 Uiso 0.50 1 calc PR
C8 C 0.0383(17) 0.361(2) 0.4969(11) 0.114(12) Uani 0.50 1 d PU
H8A H 0.0623 0.3805 0.5318 0.171 Uiso 0.50 1 calc PR
H8B H 0.0382 0.2940 0.4949 0.171 Uiso 0.50 1 calc PR
H8C H 0.0042 0.3822 0.4954 0.171 Uiso 0.50 1 calc PR
O26 O 0.0880(9) 0.4763(16) 0.4799(10) 0.109(7) Uani 0.50 1 d PU
C9 C 0.0965(15) 0.552(3) 0.4381(16) 0.128(11) Uani 0.50 1 d PU
H9A H 0.1075 0.5231 0.4079 0.154 Uiso 0.50 1 calc PR
H9B H 0.0647 0.5856 0.4215 0.154 Uiso 0.50 1 calc PR
C10 C 0.1342(18) 0.612(2) 0.4687(12) 0.119(13) Uani 0.50 1 d PU
H10A H 0.1233 0.6747 0.4596 0.178 Uiso 0.50 1 calc PR
H10B H 0.1658 0.6005 0.4593 0.178 Uiso 0.50 1 calc PR
H10C H 0.1397 0.6012 0.5084 0.178 Uiso 0.50 1 calc PR

loop_
_atom_site_aniso_label
_atom_site_aniso_U_11
_atom_site_aniso_U_22
_atom_site_aniso_U_33
_atom_site_aniso_U_23
_atom_site_aniso_U_13
_atom_site_aniso_U_12
Mo1 0.0136(3) 0.0187(3) 0.0213(3) 0.0011(2) 0.0073(2) 0.0018(2)
Mo2 0.0115(3) 0.0207(3) 0.0212(3) -0.0003(2) 0.0054(2) -0.0007(2)
Mo3 0.0156(3) 0.0182(3) 0.0221(3) -0.0008(2) 0.0050(2) -0.0026(2)
Mo4 0.0178(3) 0.0184(3) 0.0208(3) -0.0015(2) 0.0062(2) 0.0035(2)
Mo5 0.0147(3) 0.0236(3) 0.0198(3) 0.0008(2) 0.0077(2) 0.0018(2)
Mo6 0.0229(3) 0.0178(3) 0.0264(3) 0.0040(2) 0.0107(2) -0.0004(2)
Mo7 0.0149(3) 0.0170(3) 0.0286(3) 0.0013(2) 0.0077(2) 0.0026(2)
O1 0.021(2) 0.018(2) 0.019(2) -0.0011(17) 0.0090(17) 0.0002(17)
O2 0.015(2) 0.025(2) 0.025(2) -0.0031(19) 0.0062(18) -0.0036(18)
O3 0.023(2) 0.023(2) 0.024(2) -0.006(2) 0.0089(19) -0.0001(19)
O4 0.017(2) 0.019(2) 0.024(2) -0.0009(18) 0.0023(18) 0.0008(18)
O5 0.018(2) 0.027(2) 0.026(2) 0.0031(19) 0.0104(19) 0.0015(19)
O6 0.018(2) 0.024(2) 0.022(2) 0.0003(19) 0.0093(18) -0.0008(18)
O7 0.014(2) 0.026(2) 0.024(2) 0.0004(19) 0.0073(18) 0.0045(18)
O8 0.019(2) 0.020(2) 0.030(2) 0.0043(19) 0.0110(19) -0.0007(19)
O9 0.025(2) 0.023(2) 0.039(3) 0.008(2) 0.014(2) 0.009(2)
O10 0.027(3) 0.028(3) 0.029(2) 0.005(2) 0.010(2) 0.007(2)
O11 0.027(2) 0.032(3) 0.026(2) 0.009(2) 0.0069(19) 0.004(2)
O12 0.023(2) 0.025(3) 0.039(3) 0.004(2) 0.012(2) 0.007(2)
O13 0.034(3) 0.026(3) 0.036(3) 0.010(2) 0.017(2) -0.002(2)
O14 0.019(2) 0.028(2) 0.022(2) 0.000(2) 0.0056(18) 0.0041(19)
O15 0.022(2) 0.028(3) 0.019(2) 0.0018(19) 0.0061(18) 0.002(2)
O16 0.022(2) 0.024(3) 0.025(2) 0.0009(19) 0.0078(19) 0.002(2)
O17 0.019(2) 0.037(3) 0.023(2) 0.000(2) 0.0105(19) 0.000(2)
O18 0.030(3) 0.026(3) 0.026(3) -0.006(2) 0.006(2) 0.005(2)
O19 0.017(2) 0.017(2) 0.027(2) -0.0006(18) 0.0085(18) -0.0011(18)
O20 0.021(2) 0.027(3) 0.024(2) -0.0036(19) 0.0029(19) 0.001(2)
O21 0.019(2) 0.027(3) 0.024(2) -0.0001(19) 0.0047(19) 0.002(2)
O22 0.029(3) 0.025(3) 0.031(3) -0.001(2) 0.008(2) -0.006(2)
O23 0.019(2) 0.024(3) 0.024(2) -0.0028(19) 0.0064(18) 0.000(2)
O24 0.016(2) 0.029(3) 0.030(2) -0.001(2) 0.0080(19) 0.000(2)
O25 0.021(2) 0.029(3) 0.021(2) 0.000(2) 0.0053(18) 0.004(2)
C1 0.026(3) 0.028(4) 0.035(4) 0.007(3) 0.011(3) 0.009(3)
C2 0.034(4) 0.067(6) 0.032(4) 0.009(4) 0.005(3) 0.012(4)
C3 0.018(3) 0.030(4) 0.021(3) 0.000(3) 0.008(3) 0.006(3)
C4 0.025(4) 0.045(5) 0.020(3) 0.001(3) 0.007(3) -0.003(3)
C5 0.018(3) 0.031(4) 0.024(3) -0.002(3) 0.006(3) 0.002(3)
C6 0.044(5) 0.041(5) 0.027(4) 0.000(3) 0.000(3) 0.011(4)
N1 0.021(3) 0.030(3) 0.035(3) 0.003(3) 0.009(2) -0.007(2)
C11 0.026(3) 0.029(4) 0.033(3) -0.010(3) 0.005(3) -0.004(3)
C12 0.029(4) 0.036(5) 0.036(4) 0.000(3) 0.008(3) -0.003(3)
C13 0.041(5) 0.040(5) 0.042(4) -0.005(4) -0.001(4) 0.003(4)
C14 0.090(9) 0.068(8) 0.036(5) 0.000(5) -0.002(5) 0.004(7)
C15 0.020(3) 0.030(4) 0.041(4) 0.002(3) 0.009(3) -0.007(3)
C16 0.031(4) 0.029(4) 0.058(5) -0.008(4) 0.010(4) -0.006(3)
C17 0.027(4) 0.033(4) 0.073(6) 0.007(4) 0.006(4) 0.002(3)
C18 0.049(6) 0.036(5) 0.110(10) 0.006(6) 0.004(6) 0.004(5)
C19 0.026(4) 0.027(4) 0.035(4) -0.006(3) 0.007(3) -0.011(3)
C20 0.028(4) 0.045(5) 0.058(5) -0.016(4) 0.022(4) -0.009(3)
C21 0.027(4) 0.038(5) 0.062(5) -0.007(4) 0.015(4) -0.006(3)
C22 0.045(5) 0.050(6) 0.085(8) -0.007(6) 0.023(5) 0.005(5)
C23 0.035(4) 0.040(5) 0.040(4) 0.000(4) 0.016(3) -0.014(4)
C24 0.059(6) 0.052(6) 0.034(4) 0.002(4) 0.014(4) -0.010(5)
C25 0.140(13) 0.082(9) 0.055(6) 0.013(6) 0.039(7) -0.027(9)
C26 0.177(17) 0.121(14) 0.052(6) 0.015(8) 0.043(9) 0.000(13)
C7 0.13(2) 0.13(2) 0.095(18) 0.000(16) 0.042(17) -0.056(17)
C8 0.22(3) 0.065(17) 0.062(15) 0.004(13) 0.042(19) -0.055(19)
O26 0.102(14) 0.101(15) 0.116(15) 0.027(11) 0.018(12) -0.035(11)
C9 0.11(2) 0.16(2) 0.11(2) 0.045(16) 0.018(17) -0.046(18)
C10 0.24(4) 0.055(16) 0.068(16) -0.001(13) 0.06(2) -0.050(18)

loop_
_atom_type_symbol
_atom_type_description
_atom_type_scat_dispersion_real
_atom_type_scat_dispersion_imag
_atom_type_scat_source
C C 0.0033 0.0016 'International Tables Vol C Tables 4.2.6.8 and 6.1.1.4'
H H 0.0000 0.0000 'International Tables Vol C Tables 4.2.6.8 and 6.1.1.4'
Mo Mo -1.6832 0.6857 'International Tables Vol C Tables 4.2.6.8 and 6.1.1.4'
N N 0.0061 0.0033 'International Tables Vol C Tables 4.2.6.8 and 6.1.1.4'
O O 0.0106 0.0060 'International Tables Vol C Tables 4.2.6.8 and 6.1.1.4'

loop_
_geom_angle_atom_site_label_1
_geom_angle_atom_site_label_2
_geom_angle_atom_site_label_3
_geom_angle
_geom_angle_site_symmetry_1
_geom_angle_site_symmetry_3
O25 Mo1 O1 108.7(2) . .
O25 Mo1 O4 109.8(2) . .
O1 Mo1 O4 109.8(2) . .
O25 Mo1 O6 108.8(2) . .
O1 Mo1 O6 109.4(2) . .
O4 Mo1 O6 110.3(2) . .
O24 Mo2 O23 100.3(2) . .
O24 Mo2 O7 104.2(2) . .
O23 Mo2 O7 92.2(2) . .
O24 Mo2 O2 101.5(2) . .
O23 Mo2 O2 91.9(2) . .
O7 Mo2 O2 152.88(18) . .
O24 Mo2 O21 91.5(2) . .
O23 Mo2 O21 168.15(19) . .
O7 Mo2 O21 86.14(19) . .
O2 Mo2 O21 84.5(2) . .
O24 Mo2 O1 169.2(2) . .
O23 Mo2 O1 88.04(18) . .
O7 Mo2 O1 82.16(18) . .
O2 Mo2 O1 71.19(18) . .
O21 Mo2 O1 80.11(17) . .
O22 Mo3 O19 100.5(2) . .
O22 Mo3 O2 103.1(2) . .
O19 Mo3 O2 92.26(19) . .
O22 Mo3 O3 104.3(2) . .
O19 Mo3 O3 93.11(19) . .
O2 Mo3 O3 150.6(2) . .
O22 Mo3 O20 91.7(2) . .
O19 Mo3 O20 167.8(2) . .
O2 Mo3 O20 84.01(19) . .
O3 Mo3 O20 84.7(2) . .
O22 Mo3 O1 169.3(2) . .
O19 Mo3 O1 88.70(18) . .
O2 Mo3 O1 70.80(18) . .
O3 Mo3 O1 80.40(19) . .
O20 Mo3 O1 79.15(18) . .
O18 Mo4 O19 101.6(2) . 2_655
O18 Mo4 O14 103.2(2) . .
O19 Mo4 O14 92.85(19) 2_655 .
O18 Mo4 O3 103.7(2) . .
O19 Mo4 O3 92.17(19) 2_655 .
O14 Mo4 O3 151.1(2) . .
O18 Mo4 O16 90.8(2) . .
O19 Mo4 O16 167.7(2) 2_655 .
O14 Mo4 O16 84.24(19) . .
O3 Mo4 O16 84.83(19) . .
O18 Mo4 O4 169.5(2) . .
O19 Mo4 O4 87.84(18) 2_655 .
O14 Mo4 O4 71.41(19) . .
O3 Mo4 O4 80.34(19) . .
O16 Mo4 O4 79.88(18) . .
O17 Mo5 O23 100.5(2) . 2_655
O17 Mo5 O5 103.4(2) . .
O23 Mo5 O5 92.2(2) 2_655 .
O17 Mo5 O14 102.7(2) . .
O23 Mo5 O14 92.5(2) 2_655 .
O5 Mo5 O14 152.07(19) . .
O17 Mo5 O15 92.2(2) . .
O23 Mo5 O15 167.23(19) 2_655 .
O5 Mo5 O15 85.8(2) . .
O14 Mo5 O15 83.6(2) . .
O17 Mo5 O4 170.4(2) . .
O23 Mo5 O4 87.54(18) 2_655 .
O5 Mo5 O4 81.17(18) . .
O14 Mo5 O4 71.55(18) . .
O15 Mo5 O4 79.69(17) . .
O13 Mo6 O8 100.8(2) . .
O13 Mo6 O5 104.3(2) . .
O8 Mo6 O5 92.7(2) . .
O13 Mo6 O9 101.4(2) . .
O8 Mo6 O9 91.5(2) . .
O5 Mo6 O9 152.6(2) . .
O13 Mo6 O11 91.5(2) . .
O8 Mo6 O11 167.24(19) . .
O5 Mo6 O11 87.2(2) . .
O9 Mo6 O11 82.8(2) . .
O13 Mo6 O6 168.4(2) . .
O8 Mo6 O6 87.93(18) . .
O5 Mo6 O6 82.64(18) . .
O9 Mo6 O6 70.47(19) . .
O11 Mo6 O6 79.40(18) . .
O12 Mo7 O8 100.8(2) . 2_655
O12 Mo7 O7 104.0(2) . .
O8 Mo7 O7 92.4(2) 2_655 .
O12 Mo7 O9 100.4(2) . .
O8 Mo7 O9 91.3(2) 2_655 .
O7 Mo7 O9 154.17(19) . .
O12 Mo7 O10 91.1(2) . .
O8 Mo7 O10 167.66(19) 2_655 .
O7 Mo7 O10 87.8(2) . .
O9 Mo7 O10 83.4(2) . .
O12 Mo7 O6 168.1(2) . .
O8 Mo7 O6 87.65(18) 2_655 .
O7 Mo7 O6 83.85(18) . .
O9 Mo7 O6 70.75(18) . .
O10 Mo7 O6 80.10(18) . .
Mo1 O1 Mo2 126.6(2) . .
Mo1 O1 Mo3 125.0(2) . .
Mo2 O1 Mo3 94.56(17) . .
Mo3 O2 Mo2 121.9(2) . .
Mo3 O3 Mo4 171.5(3) . .
Mo1 O4 Mo5 125.2(2) . .
Mo1 O4 Mo4 124.9(2) . .
Mo5 O4 Mo4 94.57(17) . .
Mo6 O5 Mo5 171.3(3) . .
Mo1 O6 Mo7 124.3(2) . .
Mo1 O6 Mo6 123.4(2) . .
Mo7 O6 Mo6 98.35(19) . .
Mo7 O7 Mo2 169.1(3) . .
Mo6 O8 Mo7 167.6(3) . 2_655
Mo6 O9 Mo7 118.6(3) . .
C1 O10 Mo7 132.6(5) . .
C1 O11 Mo6 134.2(5) . .
Mo4 O14 Mo5 120.9(2) . .
C3 O15 Mo5 133.3(4) . .
C3 O16 Mo4 132.3(5) . .
Mo4 O19 Mo3 166.1(3) 2_655 .
C5 O20 Mo3 132.3(4) . .
C5 O21 Mo2 131.3(5) . .
Mo5 O23 Mo2 167.1(3) 2_655 .
O11 C1 O10 125.4(7) . .
O11 C1 C2 116.8(7) . .
O10 C1 C2 117.8(7) . .
C1 C2 H2A 109.5 . .
C1 C2 H2B 109.5 . .
H2A C2 H2B 109.5 . .
C1 C2 H2C 109.5 . .
H2A C2 H2C 109.5 . .
H2B C2 H2C 109.5 . .
O16 C3 O15 124.6(6) . .
O16 C3 C4 118.0(7) . .
O15 C3 C4 117.4(6) . .
C3 C4 H4A 109.5 . .
C3 C4 H4B 109.5 . .
H4A C4 H4B 109.5 . .
C3 C4 H4C 109.5 . .
H4A C4 H4C 109.5 . .
H4B C4 H4C 109.5 . .
O20 C5 O21 126.1(6) . .
O20 C5 C6 117.2(7) . .
O21 C5 C6 116.7(7) . .
C5 C6 H6A 109.5 . .
C5 C6 H6B 109.5 . .
H6A C6 H6B 109.5 . .
C5 C6 H6C 109.5 . .
H6A C6 H6C 109.5 . .
H6B C6 H6C 109.5 . .
C19 N1 C23 110.8(6) . .
C19 N1 C15 107.0(5) . .
C23 N1 C15 111.4(6) . .
C19 N1 C11 111.6(6) . .
C23 N1 C11 105.1(6) . .
C15 N1 C11 111.0(6) . .
C12 C11 N1 115.8(6) . .
C12 C11 H11A 108.3 . .
N1 C11 H11A 108.3 . .
C12 C11 H11B 108.3 . .
N1 C11 H11B 108.3 . .
H11A C11 H11B 107.4 . .
C11 C12 C13 107.7(7) . .
C11 C12 H12A 110.2 . .
C13 C12 H12A 110.2 . .
C11 C12 H12B 110.2 . .
C13 C12 H12B 110.2 . .
H12A C12 H12B 108.5 . .
C12 C13 C14 109.7(8) . .
C12 C13 H13A 109.7 . .
C14 C13 H13A 109.7 . .
C12 C13 H13B 109.7 . .
C14 C13 H13B 109.7 . .
H13A C13 H13B 108.2 . .
C13 C14 H14A 109.5 . .
C13 C14 H14B 109.5 . .
H14A C14 H14B 109.5 . .
C13 C14 H14C 109.5 . .
H14A C14 H14C 109.5 . .
H14B C14 H14C 109.5 . .
C16 C15 N1 116.5(6) . .
C16 C15 H15A 108.2 . .
N1 C15 H15A 108.2 . .
C16 C15 H15B 108.2 . .
N1 C15 H15B 108.2 . .
H15A C15 H15B 107.3 . .
C17 C16 C15 111.7(7) . .
C17 C16 H16A 109.3 . .
C15 C16 H16A 109.3 . .
C17 C16 H16B 109.3 . .
C15 C16 H16B 109.3 . .
H16A C16 H16B 107.9 . .
C16 C17 C18 113.9(8) . .
C16 C17 H17A 108.8 . .
C18 C17 H17A 108.8 . .
C16 C17 H17B 108.8 . .
C18 C17 H17B 108.8 . .
H17A C17 H17B 107.7 . .
C17 C18 H18A 109.5 . .
C17 C18 H18B 109.5 . .
H18A C18 H18B 109.5 . .
C17 C18 H18C 109.5 . .
H18A C18 H18C 109.5 . .
H18B C18 H18C 109.5 . .
C20 C19 N1 115.9(6) . .
C20 C19 H19A 108.3 . .
N1 C19 H19A 108.3 . .
C20 C19 H19B 108.3 . .
N1 C19 H19B 108.3 . .
H19A C19 H19B 107.4 . .
C21 C20 C19 112.0(7) . .
C21 C20 H20A 109.2 . .
C19 C20 H20A 109.2 . .
C21 C20 H20B 109.2 . .
C19 C20 H20B 109.2 . .
H20A C20 H20B 107.9 . .
C20 C21 C22 113.5(8) . .
C20 C21 H21A 108.9 . .
C22 C21 H21A 108.9 . .
C20 C21 H21B 108.9 . .
C22 C21 H21B 108.9 . .
H21A C21 H21B 107.7 . .
C21 C22 H22A 109.5 . .
C21 C22 H22B 109.5 . .
H22A C22 H22B 109.5 . .
C21 C22 H22C 109.5 . .
H22A C22 H22C 109.5 . .
H22B C22 H22C 109.5 . .
C24 C23 N1 116.2(7) . .
C24 C23 H23A 108.2 . .
N1 C23 H23A 108.2 . .
C24 C23 H23B 108.2 . .
N1 C23 H23B 108.2 . .
H23A C23 H23B 107.4 . .
C23 C24 C25 108.8(9) . .
C23 C24 H24A 109.9 . .
C25 C24 H24A 109.9 . .
C23 C24 H24B 109.9 . .
C25 C24 H24B 109.9 . .
H24A C24 H24B 108.3 . .
C26 C25 C24 114.9(13) . .
C26 C25 H25A 108.6 . .
C24 C25 H25A 108.6 . .
C26 C25 H25B 108.6 . .
C24 C25 H25B 108.6 . .
H25A C25 H25B 107.5 . .
C25 C26 H26A 109.5 . .
C25 C26 H26B 109.5 . .
H26A C26 H26B 109.5 . .
C25 C26 H26C 109.5 . .
H26A C26 H26C 109.5 . .
H26B C26 H26C 109.5 . .
O26 C7 C8 97(2) . .
O26 C7 H7A 112.3 . .
C8 C7 H7A 112.3 . .
O26 C7 H7B 112.3 . .
C8 C7 H7B 112.3 . .
H7A C7 H7B 109.9 . .
C7 C8 H8A 109.5 . .
C7 C8 H8B 109.5 . .
H8A C8 H8B 109.5 . .
C7 C8 H8C 109.5 . .
H8A C8 H8C 109.5 . .
H8B C8 H8C 109.5 . .
C7 O26 C9 110(2) . .
C10 C9 O26 107(3) . .
C10 C9 H9A 110.2 . .
O26 C9 H9A 110.2 . .
C10 C9 H9B 110.2 . .
O26 C9 H9B 110.2 . .
H9A C9 H9B 108.5 . .
C9 C10 H10A 109.5 . .
C9 C10 H10B 109.5 . .
H10A C10 H10B 109.5 . .
C9 C10 H10C 109.5 . .
H10A C10 H10C 109.5 . .
H10B C10 H10C 109.5 . .

loop_
_geom_bond_atom_site_label_1
_geom_bond_atom_site_label_2
_geom_bond_distance
_geom_bond_site_symmetry_2
Mo1 O25 1.704(5) .
Mo1 O1 1.770(4) .
Mo1 O4 1.779(5) .
Mo1 O6 1.786(5) .
Mo2 O24 1.684(5) .
Mo2 O23 1.874(5) .
Mo2 O7 1.925(5) .
Mo2 O2 1.939(5) .
Mo2 O21 2.119(5) .
Mo2 O1 2.260(5) .
Mo3 O22 1.675(5) .
Mo3 O19 1.879(5) .
Mo3 O2 1.899(5) .
Mo3 O3 1.902(5) .
Mo3 O20 2.125(5) .
Mo3 O1 2.306(5) .
Mo4 O18 1.675(5) .
Mo4 O19 1.871(5) 2_655
Mo4 O14 1.914(5) .
Mo4 O3 1.918(5) .
Mo4 O16 2.115(5) .
Mo4 O4 2.292(5) .
Mo5 O17 1.675(4) .
Mo5 O23 1.868(5) 2_655
Mo5 O5 1.916(5) .
Mo5 O14 1.938(5) .
Mo5 O15 2.110(5) .
Mo5 O4 2.269(5) .
Mo6 O13 1.667(5) .
Mo6 O8 1.866(5) .
Mo6 O5 1.893(5) .
Mo6 O9 1.993(5) .
Mo6 O11 2.109(5) .
Mo6 O6 2.280(5) .
Mo7 O12 1.675(5) .
Mo7 O8 1.868(5) 2_655
Mo7 O7 1.897(5) .
Mo7 O9 2.002(5) .
Mo7 O10 2.117(5) .
Mo7 O6 2.260(5) .
O8 Mo7 1.868(5) 2_655
O10 C1 1.273(9) .
O11 C1 1.270(9) .
O15 C3 1.269(9) .
O16 C3 1.267(9) .
O19 Mo4 1.871(5) 2_655
O20 C5 1.267(9) .
O21 C5 1.268(9) .
O23 Mo5 1.868(5) 2_655
C1 C2 1.495(11) .
C2 H2A 0.9800 .
C2 H2B 0.9800 .
C2 H2C 0.9800 .
C3 C4 1.492(9) .
C4 H4A 0.9800 .
C4 H4B 0.9800 .
C4 H4C 0.9800 .
C5 C6 1.497(10) .
C6 H6A 0.9800 .
C6 H6B 0.9800 .
C6 H6C 0.9800 .
N1 C19 1.519(10) .
N1 C23 1.528(10) .
N1 C15 1.530(10) .
N1 C11 1.532(9) .
C11 C12 1.514(11) .
C11 H11A 0.9900 .
C11 H11B 0.9900 .
C12 C13 1.543(11) .
C12 H12A 0.9900 .
C12 H12B 0.9900 .
C13 C14 1.575(14) .
C13 H13A 0.9900 .
C13 H13B 0.9900 .
C14 H14A 0.9800 .
C14 H14B 0.9800 .
C14 H14C 0.9800 .
C15 C16 1.507(11) .
C15 H15A 0.9900 .
C15 H15B 0.9900 .
C16 C17 1.500(12) .
C16 H16A 0.9900 .
C16 H16B 0.9900 .
C17 C18 1.521(14) .
C17 H17A 0.9900 .
C17 H17B 0.9900 .
C18 H18A 0.9800 .
C18 H18B 0.9800 .
C18 H18C 0.9800 .
C19 C20 1.509(11) .
C19 H19A 0.9900 .
C19 H19B 0.9900 .
C20 C21 1.493(12) .
C20 H20A 0.9900 .
C20 H20B 0.9900 .
C21 C22 1.504(13) .
C21 H21A 0.9900 .
C21 H21B 0.9900 .
C22 H22A 0.9800 .
C22 H22B 0.9800 .
C22 H22C 0.9800 .
C23 C24 1.502(12) .
C23 H23A 0.9900 .
C23 H23B 0.9900 .
C24 C25 1.518(15) .
C24 H24A 0.9900 .
C24 H24B 0.9900 .
C25 C26 1.51(2) .
C25 H25A 0.9900 .
C25 H25B 0.9900 .
C26 H26A 0.9800 .
C26 H26B 0.9800 .
C26 H26C 0.9800 .
C7 O26 1.53(4) .
C7 C8 1.53(4) .
C7 H7A 0.9900 .
C7 H7B 0.9900 .
C8 H8A 0.9800 .
C8 H8B 0.9800 .
C8 H8C 0.9800 .
O26 C9 1.59(4) .
C9 C10 1.41(5) .
C9 H9A 0.9900 .
C9 H9B 0.9900 .
C10 H10A 0.9800 .
C10 H10B 0.9800 .
C10 H10C 0.9800 .

loop_
_geom_torsion_atom_site_label_1
_geom_torsion_atom_site_label_2
_geom_torsion_atom_site_label_3
_geom_torsion_atom_site_label_4
_geom_torsion
_geom_torsion_site_symmetry_1
_geom_torsion_site_symmetry_4
O25 Mo1 O1 Mo2 -63.7(3) . .
O4 Mo1 O1 Mo2 176.2(2) . .
O6 Mo1 O1 Mo2 55.0(3) . .
O25 Mo1 O1 Mo3 66.1(3) . .
O4 Mo1 O1 Mo3 -54.1(3) . .
O6 Mo1 O1 Mo3 -175.2(2) . .
O24 Mo2 O1 Mo1 100.9(11) . .
O23 Mo2 O1 Mo1 -118.3(3) . .
O7 Mo2 O1 Mo1 -25.9(3) . .
O2 Mo2 O1 Mo1 149.0(3) . .
O21 Mo2 O1 Mo1 61.5(3) . .
O24 Mo2 O1 Mo3 -39.9(12) . .
O23 Mo2 O1 Mo3 100.82(19) . .
O7 Mo2 O1 Mo3 -166.71(19) . .
O2 Mo2 O1 Mo3 8.18(17) . .
O21 Mo2 O1 Mo3 -79.30(18) . .
O22 Mo3 O1 Mo1 -93.6(11) . .
O19 Mo3 O1 Mo1 117.0(3) . .
O2 Mo3 O1 Mo1 -150.1(3) . .
O3 Mo3 O1 Mo1 23.7(3) . .
O20 Mo3 O1 Mo1 -62.7(3) . .
O22 Mo3 O1 Mo2 48.1(12) . .
O19 Mo3 O1 Mo2 -101.22(18) . .
O2 Mo3 O1 Mo2 -8.37(17) . .
O3 Mo3 O1 Mo2 165.4(2) . .
O20 Mo3 O1 Mo2 79.00(18) . .
O22 Mo3 O2 Mo2 -159.4(3) . .
O19 Mo3 O2 Mo2 99.3(3) . .
O3 Mo3 O2 Mo2 -1.1(6) . .
O20 Mo3 O2 Mo2 -69.1(3) . .
O1 Mo3 O2 Mo2 11.5(2) . .
O24 Mo2 O2 Mo3 160.2(3) . .
O23 Mo2 O2 Mo3 -99.0(3) . .
O7 Mo2 O2 Mo3 -0.5(6) . .
O21 Mo2 O2 Mo3 69.7(3) . .
O1 Mo2 O2 Mo3 -11.7(2) . .
O22 Mo3 O3 Mo4 -124(2) . .
O19 Mo3 O3 Mo4 -22(2) . .
O2 Mo3 O3 Mo4 78(2) . .
O20 Mo3 O3 Mo4 146(2) . .
O1 Mo3 O3 Mo4 66(2) . .
O18 Mo4 O3 Mo3 125(2) . .
O19 Mo4 O3 Mo3 22(2) 2_655 .
O14 Mo4 O3 Mo3 -78(2) . .
O16 Mo4 O3 Mo3 -146(2) . .
O4 Mo4 O3 Mo3 -65(2) . .
O25 Mo1 O4 Mo5 63.9(3) . .
O1 Mo1 O4 Mo5 -176.6(2) . .
O6 Mo1 O4 Mo5 -56.0(3) . .
O25 Mo1 O4 Mo4 -63.8(3) . .
O1 Mo1 O4 Mo4 55.6(3) . .
O6 Mo1 O4 Mo4 176.3(2) . .
O17 Mo5 O4 Mo1 -93.4(13) . .
O23 Mo5 O4 Mo1 118.9(3) 2_655 .
O5 Mo5 O4 Mo1 26.3(3) . .
O14 Mo5 O4 Mo1 -147.6(3) . .
O15 Mo5 O4 Mo1 -61.0(3) . .
O17 Mo5 O4 Mo4 46.0(13) . .
O23 Mo5 O4 Mo4 -101.72(19) 2_655 .
O5 Mo5 O4 Mo4 165.7(2) . .
O14 Mo5 O4 Mo4 -8.24(17) . .
O15 Mo5 O4 Mo4 78.39(18) . .
O18 Mo4 O4 Mo1 87.8(12) . .
O19 Mo4 O4 Mo1 -118.3(3) 2_655 .
O14 Mo4 O4 Mo1 147.9(3) . .
O3 Mo4 O4 Mo1 -25.8(3) . .
O16 Mo4 O4 Mo1 60.7(3) . .
O18 Mo4 O4 Mo5 -51.8(12) . .
O19 Mo4 O4 Mo5 102.08(18) 2_655 .
O14 Mo4 O4 Mo5 8.34(17) . .
O3 Mo4 O4 Mo5 -165.4(2) . .
O16 Mo4 O4 Mo5 -78.94(18) . .
O13 Mo6 O5 Mo5 142.5(19) . .
O8 Mo6 O5 Mo5 40.6(19) . .
O9 Mo6 O5 Mo5 -58(2) . .
O11 Mo6 O5 Mo5 -126.6(19) . .
O6 Mo6 O5 Mo5 -46.9(19) . .
O17 Mo5 O5 Mo6 -142.2(19) . .
O23 Mo5 O5 Mo6 -40.9(19) 2_655 .
O14 Mo5 O5 Mo6 59(2) . .
O15 Mo5 O5 Mo6 126.5(19) . .
O4 Mo5 O5 Mo6 46.3(19) . .
O25 Mo1 O6 Mo7 64.7(3) . .
O1 Mo1 O6 Mo7 -53.9(3) . .
O4 Mo1 O6 Mo7 -174.7(2) . .
O25 Mo1 O6 Mo6 -66.7(3) . .
O1 Mo1 O6 Mo6 174.7(2) . .
O4 Mo1 O6 Mo6 53.8(3) . .
O12 Mo7 O6 Mo1 -106.4(11) . .
O8 Mo7 O6 Mo1 118.0(3) 2_655 .
O7 Mo7 O6 Mo1 25.3(3) . .
O9 Mo7 O6 Mo1 -149.9(3) . .
O10 Mo7 O6 Mo1 -63.5(3) . .
O12 Mo7 O6 Mo6 34.3(11) . .
O8 Mo7 O6 Mo6 -101.3(2) 2_655 .
O7 Mo7 O6 Mo6 166.1(2) . .
O9 Mo7 O6 Mo6 -9.11(19) . .
O10 Mo7 O6 Mo6 77.28(19) . .
O13 Mo6 O6 Mo1 103.5(11) . .
O8 Mo6 O6 Mo1 -117.2(3) . .
O5 Mo6 O6 Mo1 -24.2(3) . .
O9 Mo6 O6 Mo1 150.4(3) . .
O11 Mo6 O6 Mo1 64.3(3) . .
O13 Mo6 O6 Mo7 -37.8(12) . .
O8 Mo6 O6 Mo7 101.5(2) . .
O5 Mo6 O6 Mo7 -165.4(2) . .
O9 Mo6 O6 Mo7 9.17(19) . .
O11 Mo6 O6 Mo7 -76.9(2) . .
O12 Mo7 O7 Mo2 -155.6(14) . .
O8 Mo7 O7 Mo2 -53.8(14) 2_655 .
O9 Mo7 O7 Mo2 44.0(17) . .
O10 Mo7 O7 Mo2 113.8(14) . .
O6 Mo7 O7 Mo2 33.5(14) . .
O24 Mo2 O7 Mo7 155.2(14) . .
O23 Mo2 O7 Mo7 54.0(14) . .
O2 Mo2 O7 Mo7 -44.4(17) . .
O21 Mo2 O7 Mo7 -114.3(14) . .
O1 Mo2 O7 Mo7 -33.7(14) . .
O13 Mo6 O8 Mo7 154.8(14) . 2_655
O5 Mo6 O8 Mo7 -100.0(14) . 2_655
O9 Mo6 O8 Mo7 52.9(14) . 2_655
O11 Mo6 O8 Mo7 -11(2) . 2_655
O6 Mo6 O8 Mo7 -17.5(14) . 2_655
O13 Mo6 O9 Mo7 159.7(3) . .
O8 Mo6 O9 Mo7 -99.0(3) . .
O5 Mo6 O9 Mo7 0.0(6) . .
O11 Mo6 O9 Mo7 69.6(3) . .
O6 Mo6 O9 Mo7 -11.7(2) . .
O12 Mo7 O9 Mo6 -159.9(3) . .
O8 Mo7 O9 Mo6 98.9(3) 2_655 .
O7 Mo7 O9 Mo6 0.8(6) . .
O10 Mo7 O9 Mo6 -70.0(3) . .
O6 Mo7 O9 Mo6 11.8(2) . .
O12 Mo7 O10 C1 128.6(7) . .
O8 Mo7 O10 C1 -36.5(14) 2_655 .
O7 Mo7 O10 C1 -127.4(7) . .
O9 Mo7 O10 C1 28.2(7) . .
O6 Mo7 O10 C1 -43.3(7) . .
O13 Mo6 O11 C1 -129.5(7) . .
O8 Mo6 O11 C1 36.2(14) . .
O5 Mo6 O11 C1 126.3(7) . .
O9 Mo6 O11 C1 -28.1(7) . .
O6 Mo6 O11 C1 43.3(7) . .
O18 Mo4 O14 Mo5 159.3(3) . .
O19 Mo4 O14 Mo5 -98.1(3) 2_655 .
O3 Mo4 O14 Mo5 1.6(6) . .
O16 Mo4 O14 Mo5 69.8(3) . .
O4 Mo4 O14 Mo5 -11.4(2) . .
O17 Mo5 O14 Mo4 -160.6(3) . .
O23 Mo5 O14 Mo4 98.1(3) 2_655 .
O5 Mo5 O14 Mo4 -1.4(6) . .
O15 Mo5 O14 Mo4 -69.7(3) . .
O4 Mo5 O14 Mo4 11.5(2) . .
O17 Mo5 O15 C3 128.9(6) . .
O23 Mo5 O15 C3 -46.5(12) 2_655 .
O5 Mo5 O15 C3 -127.8(6) . .
O14 Mo5 O15 C3 26.3(6) . .
O4 Mo5 O15 C3 -46.0(6) . .
O18 Mo4 O16 C3 -129.5(6) . .
O19 Mo4 O16 C3 50.5(12) 2_655 .
O14 Mo4 O16 C3 -26.3(6) . .
O3 Mo4 O16 C3 126.8(6) . .
O4 Mo4 O16 C3 45.8(6) . .
O22 Mo3 O19 Mo4 -152.4(11) . 2_655
O2 Mo3 O19 Mo4 -48.6(11) . 2_655
O3 Mo3 O19 Mo4 102.4(11) . 2_655
O20 Mo3 O19 Mo4 23.1(18) . 2_655
O1 Mo3 O19 Mo4 22.1(11) . 2_655
O22 Mo3 O20 C5 128.8(6) . .
O19 Mo3 O20 C5 -46.7(12) . .
O2 Mo3 O20 C5 25.8(6) . .
O3 Mo3 O20 C5 -126.9(6) . .
O1 Mo3 O20 C5 -45.7(6) . .
O24 Mo2 O21 C5 -127.1(6) . .
O23 Mo2 O21 C5 46.7(13) . .
O7 Mo2 O21 C5 128.8(6) . .
O2 Mo2 O21 C5 -25.7(6) . .
O1 Mo2 O21 C5 46.1(6) . .
O24 Mo2 O23 Mo5 151.9(13) . 2_655
O7 Mo2 O23 Mo5 -103.2(13) . 2_655
O2 Mo2 O23 Mo5 49.9(13) . 2_655
O21 Mo2 O23 Mo5 -22(2) . 2_655
O1 Mo2 O23 Mo5 -21.2(13) . 2_655
Mo6 O11 C1 O10 -3.7(12) . .
Mo6 O11 C1 C2 175.9(6) . .
Mo7 O10 C1 O11 3.5(12) . .
Mo7 O10 C1 C2 -176.1(6) . .
Mo4 O16 C3 O15 -4.9(10) . .
Mo4 O16 C3 C4 176.1(5) . .
Mo5 O15 C3 O16 4.7(10) . .
Mo5 O15 C3 C4 -176.3(5) . .
Mo3 O20 C5 O21 5.1(11) . .
Mo3 O20 C5 C6 -174.7(5) . .
Mo2 O21 C5 O20 -4.7(11) . .
Mo2 O21 C5 C6 175.1(5) . .
C19 N1 C11 C12 54.5(9) . .
C23 N1 C11 C12 174.7(7) . .
C15 N1 C11 C12 -64.7(8) . .
N1 C11 C12 C13 -177.9(7) . .
C11 C12 C13 C14 179.0(8) . .
C19 N1 C15 C16 174.4(7) . .
C23 N1 C15 C16 53.1(9) . .
C11 N1 C15 C16 -63.6(9) . .
N1 C15 C16 C17 179.6(7) . .
C15 C16 C17 C18 177.5(9) . .
C23 N1 C19 C20 -59.9(9) . .
C15 N1 C19 C20 178.4(7) . .
C11 N1 C19 C20 56.9(9) . .
N1 C19 C20 C21 173.4(7) . .
C19 C20 C21 C22 179.0(8) . .
C19 N1 C23 C24 -55.2(10) . .
C15 N1 C23 C24 63.9(10) . .
C11 N1 C23 C24 -175.9(8) . .
N1 C23 C24 C25 -177.1(10) . .
C23 C24 C25 C26 -170.0(13) . .
C8 C7 O26 C9 -161(3) . .
C7 O26 C9 C10 -171(4) . .
